data_4326909
loop_
_publ_author_name
'Iryna N. Stepanenko'
'Maria S. Novak'
'Gerhard M\"uhlgassner'
'Alexander Roller'
'Michaela Hejl'
'Vladimir B. Arion'
'Michael A. Jakupec'
'Bernhard K. Keppler'

_publ_section_title
;
 Organometallic 3-(1H-Benzimidazol-2-yl)-1H-pyrazolo[3,4-b]pyridines as
 Potential Anticancer Agents
;
_journal_name_full 'Inorganic Chemistry'
_journal_page_first 11715
_journal_page_last 11728
_journal_paper_doi 10.1021/ic201704u
_journal_volume 50
_journal_year 2011
_chemical_formula_moiety 'C23 H22 Br Cl N5 Os, 2(C H4 O), 2(H2 O), Cl'
_chemical_formula_sum 'C25 H34 Br Cl2 N5 O4 Os'
_chemical_formula_weight 809.58
_chemical_name_systematic
; 
(hapto^6^-p-cymene){3-(1H-benzimidazol-kappaN-2-yl)-5-bromo-
1H-pyrazolo-kappaN-[3,4-b]pyridine}chloridoosmium(II) chloride
dimethanol dihydrate  
;
_space_group_IT_number 2
_symmetry_cell_setting triclinic
_symmetry_space_group_name_Hall '-P 1'
_symmetry_space_group_name_H-M 'P -1'
_atom_sites_solution_hydrogens geom
_atom_sites_solution_primary direct
_atom_sites_solution_secondary difmap
_audit_creation_method SHELXL-97
_cell_angle_alpha 81.446(4)
_cell_angle_beta 81.191(5)
_cell_angle_gamma 76.887(5)
_cell_formula_units_Z 2
_cell_length_a 8.4014(8)
_cell_length_b 13.1678(14)
_cell_length_c 13.7997(16)
_cell_measurement_reflns_used 9919
_cell_measurement_temperature 100(2)
_cell_measurement_theta_max 29.21
_cell_measurement_theta_min 2.32
_cell_volume 1458.9(3)
_computing_structure_refinement 'SHELXL-97 (Sheldrick, 1997)'
_computing_structure_solution 'SHELXS-97 (Sheldrick, 1990)'
_diffrn_ambient_temperature 100(2)
_diffrn_measured_fraction_theta_full 0.999
_diffrn_measured_fraction_theta_max 0.999
_diffrn_radiation_monochromator graphite
_diffrn_radiation_source 'fine-focus sealed tube'
_diffrn_radiation_type MoK\a
_diffrn_radiation_wavelength 0.71073
_diffrn_reflns_av_R_equivalents 0.0726
_diffrn_reflns_av_sigmaI/netI 0.0431
_diffrn_reflns_limit_h_max 10
_diffrn_reflns_limit_h_min -10
_diffrn_reflns_limit_k_max 17
_diffrn_reflns_limit_k_min -17
_diffrn_reflns_limit_l_max 17
_diffrn_reflns_limit_l_min -17
_diffrn_reflns_number 49777
_diffrn_reflns_theta_full 27.50
_diffrn_reflns_theta_max 27.50
_diffrn_reflns_theta_min 2.32
_exptl_absorpt_coefficient_mu 5.962
_exptl_absorpt_correction_T_max 0.7964
_exptl_absorpt_correction_T_min 0.3818
_exptl_absorpt_correction_type multi-scan
_exptl_absorpt_process_details SADABS
_exptl_crystal_colour yellow
_exptl_crystal_density_diffrn 1.843
_exptl_crystal_description stick
_exptl_crystal_F_000 792
_exptl_crystal_size_max 0.20
_exptl_crystal_size_mid 0.04
_exptl_crystal_size_min 0.04
_refine_diff_density_max 4.397
_refine_diff_density_min -0.635
_refine_diff_density_rms 0.152
_refine_ls_extinction_method none
_refine_ls_goodness_of_fit_ref 1.087
_refine_ls_hydrogen_treatment constr
_refine_ls_matrix_type full
_refine_ls_number_parameters 348
_refine_ls_number_reflns 6683
_refine_ls_number_restraints 6
_refine_ls_restrained_S_all 1.087
_refine_ls_R_factor_all 0.0386
_refine_ls_R_factor_gt 0.0310
_refine_ls_shift/su_max 0.001
_refine_ls_shift/su_mean 0.000
_refine_ls_structure_factor_coef Fsqd
_refine_ls_weighting_details 'calc w=1/[\s^2^(Fo^2^)+(0.0437P)^2^+0.0000P] where P=(Fo^2^+2Fc^2^)/3'
_refine_ls_weighting_scheme calc
_refine_ls_wR_factor_gt 0.0769
_refine_ls_wR_factor_ref 0.0796
_reflns_number_gt 5898
_reflns_number_total 6683
_reflns_threshold_expression >2sigma(I)
_cod_data_source_file ic201704u_si_002_4.cif
_cod_data_source_block irst809b
_cod_database_code 4326909

loop_
_symmetry_equiv_pos_as_xyz
'x, y, z'
'-x, -y, -z'

loop_
_atom_site_label
_atom_site_type_symbol
_atom_site_fract_x
_atom_site_fract_y
_atom_site_fract_z
_atom_site_U_iso_or_equiv
_atom_site_adp_type
_atom_site_occupancy
_atom_site_symmetry_multiplicity
_atom_site_calc_flag
_atom_site_refinement_flags
Os1 Os 0.669864(19) 0.774119(12) 0.728590(11) 0.01470(6) Uani 1 1 d .
Br1 Br 1.11349(6) 0.83203(4) 1.21396(3) 0.02483(11) Uani 1 1 d .
Cl1 Cl 0.84921(13) 0.60367(8) 0.74580(8) 0.0209(2) Uani 1 1 d .
Cl2 Cl 0.17013(13) 0.84007(8) 0.44545(8) 0.0223(2) Uani 1 1 d .
N1 N 0.8083(4) 0.8102(3) 0.8268(2) 0.0167(7) Uani 1 1 d .
N2 N 0.9389(4) 0.8561(3) 0.8122(2) 0.0161(7) Uani 1 1 d .
H200 H 0.9834 0.8814 0.7543 0.019 Uiso 1 1 calc R
N3 N 1.1215(4) 0.8956(3) 0.9121(3) 0.0194(8) Uani 1 1 d .
N4 N 0.5699(4) 0.6856(3) 1.0318(2) 0.0163(7) Uani 1 1 d .
H4 H 0.6010 0.6824 1.0905 0.020 Uiso 1 1 calc R
N5 N 0.5626(4) 0.7228(3) 0.8695(3) 0.0165(7) Uani 1 1 d .
C1 C 0.9920(5) 0.8577(3) 0.9001(3) 0.0160(8) Uani 1 1 d .
C2 C 1.1507(5) 0.8858(3) 1.0049(3) 0.0209(9) Uani 1 1 d .
H2 H 1.2419 0.9107 1.0181 0.025 Uiso 1 1 calc R
C3 C 1.0548(5) 0.8408(3) 1.0851(3) 0.0192(9) Uani 1 1 d .
C4 C 0.9219(5) 0.8021(3) 1.0725(3) 0.0181(9) Uani 1 1 d .
H4A H 0.8569 0.7713 1.1264 0.022 Uiso 1 1 calc R
C5 C 0.8884(5) 0.8108(3) 0.9753(3) 0.0167(9) Uani 1 1 d .
C6 C 0.7760(5) 0.7809(3) 0.9235(3) 0.0166(8) Uani 1 1 d .
C7 C 0.6375(5) 0.7295(3) 0.9463(3) 0.0172(8) Uani 1 1 d .
C8 C 0.4416(5) 0.6460(3) 1.0103(3) 0.0167(8) Uani 1 1 d .
C9 C 0.3329(5) 0.5906(3) 1.0712(3) 0.0201(9) Uani 1 1 d .
H9 H 0.3382 0.5731 1.1401 0.024 Uiso 1 1 calc R
C10 C 0.2163(5) 0.5628(3) 1.0242(3) 0.0217(9) Uani 1 1 d .
H10 H 0.1390 0.5256 1.0625 0.026 Uiso 1 1 calc R
C11 C 0.2090(5) 0.5876(3) 0.9227(3) 0.0217(9) Uani 1 1 d .
H11 H 0.1248 0.5692 0.8945 0.026 Uiso 1 1 calc R
C12 C 0.3224(5) 0.6389(3) 0.8620(3) 0.0195(9) Uani 1 1 d .
H12 H 0.3207 0.6525 0.7926 0.023 Uiso 1 1 calc R
C13 C 0.4390(5) 0.6694(3) 0.9078(3) 0.0154(8) Uani 1 1 d .
C14 C 0.6821(5) 0.7605(3) 0.5681(3) 0.0176(9) Uani 1 1 d .
C15 C 0.5211(5) 0.7566(4) 0.6166(3) 0.0232(10) Uani 1 1 d .
H15 H 0.4725 0.6998 0.6101 0.028 Uiso 1 1 calc R
C16 C 0.4326(5) 0.8363(3) 0.6743(3) 0.0185(9) Uani 1 1 d .
H16 H 0.3256 0.8316 0.7064 0.022 Uiso 1 1 calc R
C17 C 0.4998(5) 0.9233(3) 0.6855(3) 0.0181(9) Uani 1 1 d .
C18 C 0.6627(5) 0.9240(3) 0.6395(3) 0.0177(9) Uani 1 1 d .
H18 H 0.7135 0.9788 0.6487 0.021 Uiso 1 1 calc R
C19 C 0.7521(5) 0.8459(3) 0.5803(3) 0.0197(9) Uani 1 1 d .
H19 H 0.8594 0.8504 0.5487 0.024 Uiso 1 1 calc R
C20 C 0.7797(6) 0.6755(4) 0.5088(3) 0.0298(11) Uani 1 1 d .
H20A H 0.7952 0.6083 0.5512 0.045 Uiso 1 1 calc R
H20B H 0.8873 0.6917 0.4822 0.045 Uiso 1 1 calc R
H20C H 0.7203 0.6710 0.4543 0.045 Uiso 1 1 calc R
C21 C 0.4022(5) 1.0104(3) 0.7435(3) 0.0203(9) Uani 1 1 d .
H21 H 0.2990 0.9885 0.7772 0.024 Uiso 1 1 calc R
C22 C 0.4933(6) 1.0340(4) 0.8229(4) 0.0326(12) Uani 1 1 d .
H22A H 0.4226 1.0903 0.8584 0.049 Uiso 1 1 calc R
H22B H 0.5946 1.0563 0.7916 0.049 Uiso 1 1 calc R
H22C H 0.5209 0.9707 0.8694 0.049 Uiso 1 1 calc R
C23 C 0.3529(6) 1.1084(4) 0.6711(3) 0.0254(10) Uani 1 1 d .
H23A H 0.2883 1.1656 0.7076 0.038 Uiso 1 1 calc R
H23B H 0.2867 1.0931 0.6246 0.038 Uiso 1 1 calc R
H23C H 0.4523 1.1294 0.6346 0.038 Uiso 1 1 calc R
O1 O 0.3314(4) 0.3341(2) 0.7855(2) 0.0240(7) Uani 1 1 d .
H1 H 0.4104 0.3298 0.7399 0.036 Uiso 1 1 calc R
C24 C 0.1926(6) 0.4063(4) 0.7519(4) 0.0316(11) Uani 1 1 d .
H24A H 0.1067 0.4201 0.8077 0.047 Uiso 1 1 calc R
H24B H 0.1503 0.3765 0.7025 0.047 Uiso 1 1 calc R
H24C H 0.2250 0.4721 0.7221 0.047 Uiso 1 1 calc R
O2 O 0.5502(4) 0.3397(3) 0.6256(3) 0.0339(8) Uani 1 1 d .
H2A H 0.6194 0.2856 0.6108 0.051 Uiso 1 1 calc R
C25 C 0.6299(8) 0.4274(4) 0.6114(5) 0.0519(17) Uani 1 1 d .
H25A H 0.5525 0.4886 0.6358 0.078 Uiso 1 1 calc R
H25B H 0.6658 0.4437 0.5410 0.078 Uiso 1 1 calc R
H25C H 0.7257 0.4098 0.6479 0.078 Uiso 1 1 calc R
O3 O 0.9368(4) 0.0489(2) 0.3605(2) 0.0206(6) Uani 1 1 d D
H30A H 0.8922 0.0845 0.4094 0.025 Uiso 1 1 d RD
H30B H 0.9758 -0.0161 0.3835 0.025 Uiso 1 1 d RD
O4 O 0.8123(4) 0.3269(3) 0.3593(3) 0.0427(10) Uani 1 1 d D
H40A H 0.8251 0.2934 0.4191 0.051 Uiso 1 1 d RD
H40B H 0.9046 0.3474 0.3344 0.051 Uiso 1 1 d RD

loop_
_atom_site_aniso_label
_atom_site_aniso_U_11
_atom_site_aniso_U_22
_atom_site_aniso_U_33
_atom_site_aniso_U_23
_atom_site_aniso_U_13
_atom_site_aniso_U_12
Os1 0.01408(9) 0.01619(9) 0.01411(9) 0.00121(6) -0.00291(6) -0.00490(6)
Br1 0.0279(2) 0.0309(3) 0.0192(2) -0.00409(18) -0.00811(18) -0.0090(2)
Cl1 0.0200(5) 0.0192(5) 0.0215(5) 0.0012(4) -0.0032(4) -0.0017(4)
Cl2 0.0229(5) 0.0232(5) 0.0190(5) -0.0016(4) -0.0006(4) -0.0029(4)
N1 0.0167(18) 0.0184(18) 0.0144(17) 0.0025(14) -0.0015(14) -0.0059(14)
N2 0.0140(17) 0.0204(18) 0.0153(17) -0.0001(14) -0.0010(14) -0.0086(14)
N3 0.0178(18) 0.0162(18) 0.0236(19) -0.0003(15) -0.0024(15) -0.0035(15)
N4 0.0166(17) 0.0194(18) 0.0114(16) 0.0012(14) -0.0011(13) -0.0028(14)
N5 0.0133(17) 0.0173(18) 0.0185(18) 0.0003(14) -0.0048(14) -0.0021(14)
C1 0.015(2) 0.0123(19) 0.021(2) -0.0021(16) -0.0030(16) -0.0012(16)
C2 0.020(2) 0.023(2) 0.022(2) -0.0045(18) -0.0041(18) -0.0068(18)
C3 0.021(2) 0.019(2) 0.019(2) -0.0052(17) -0.0083(17) -0.0016(18)
C4 0.020(2) 0.016(2) 0.016(2) -0.0016(16) 0.0009(17) -0.0003(17)
C5 0.017(2) 0.013(2) 0.019(2) -0.0031(16) -0.0010(17) 0.0012(17)
C6 0.016(2) 0.016(2) 0.016(2) 0.0011(16) -0.0021(16) -0.0018(17)
C7 0.015(2) 0.016(2) 0.019(2) 0.0007(16) -0.0046(17) -0.0002(16)
C8 0.014(2) 0.016(2) 0.019(2) -0.0011(16) -0.0012(16) -0.0019(16)
C9 0.023(2) 0.017(2) 0.018(2) 0.0001(17) 0.0020(17) -0.0031(18)
C10 0.017(2) 0.018(2) 0.028(2) 0.0009(18) 0.0022(18) -0.0043(17)
C11 0.018(2) 0.019(2) 0.028(2) -0.0022(18) -0.0021(18) -0.0072(18)
C12 0.017(2) 0.020(2) 0.020(2) 0.0020(17) -0.0022(17) -0.0022(17)
C13 0.0117(19) 0.015(2) 0.018(2) 0.0007(16) -0.0009(16) -0.0013(16)
C14 0.023(2) 0.019(2) 0.0108(19) 0.0018(16) -0.0051(16) -0.0046(18)
C15 0.023(2) 0.023(2) 0.025(2) 0.0027(18) -0.0102(19) -0.0087(19)
C16 0.013(2) 0.025(2) 0.018(2) 0.0030(17) -0.0051(16) -0.0051(17)
C17 0.017(2) 0.019(2) 0.016(2) 0.0034(16) -0.0044(17) -0.0024(17)
C18 0.020(2) 0.019(2) 0.015(2) 0.0042(16) -0.0065(17) -0.0078(17)
C19 0.016(2) 0.025(2) 0.017(2) 0.0024(17) -0.0024(17) -0.0056(18)
C20 0.039(3) 0.028(3) 0.023(2) -0.003(2) -0.006(2) -0.007(2)
C21 0.019(2) 0.021(2) 0.019(2) -0.0002(17) 0.0010(17) -0.0047(18)
C22 0.027(3) 0.036(3) 0.034(3) -0.018(2) -0.006(2) 0.005(2)
C23 0.029(2) 0.022(2) 0.024(2) -0.0023(18) -0.004(2) -0.001(2)
O1 0.0250(17) 0.0269(17) 0.0169(15) -0.0004(13) -0.0008(13) -0.0016(14)
C24 0.035(3) 0.030(3) 0.026(3) -0.003(2) -0.007(2) 0.001(2)
O2 0.0300(19) 0.0254(18) 0.042(2) -0.0089(16) 0.0090(16) -0.0029(15)
C25 0.066(4) 0.029(3) 0.059(4) -0.009(3) 0.018(3) -0.020(3)
O3 0.0234(16) 0.0191(15) 0.0181(15) 0.0015(12) -0.0022(12) -0.0045(13)
O4 0.031(2) 0.058(3) 0.039(2) 0.0213(18) -0.0125(17) -0.0205(19)

loop_
_atom_type_symbol
_atom_type_description
_atom_type_scat_dispersion_real
_atom_type_scat_dispersion_imag
_atom_type_scat_source
C C 0.0033 0.0016 'International Tables Vol C Tables 4.2.6.8 and 6.1.1.4'
H H 0.0000 0.0000 'International Tables Vol C Tables 4.2.6.8 and 6.1.1.4'
N N 0.0061 0.0033 'International Tables Vol C Tables 4.2.6.8 and 6.1.1.4'
O O 0.0106 0.0060 'International Tables Vol C Tables 4.2.6.8 and 6.1.1.4'
Cl Cl 0.1484 0.1585 'International Tables Vol C Tables 4.2.6.8 and 6.1.1.4'
Os Os -1.2165 7.6030 'International Tables Vol C Tables 4.2.6.8 and 6.1.1.4'
Br Br -0.2901 2.4595 'International Tables Vol C Tables 4.2.6.8 and 6.1.1.4'

loop_
_geom_angle_atom_site_label_1
_geom_angle_atom_site_label_2
_geom_angle_atom_site_label_3
_geom_angle
N1 Os1 N5 74.73(13)
N1 Os1 C18 92.62(14)
N5 Os1 C18 135.34(15)
N1 Os1 C16 138.17(15)
N5 Os1 C16 93.18(14)
C18 Os1 C16 67.94(15)
N1 Os1 C15 172.83(14)
N5 Os1 C15 109.71(15)
C18 Os1 C15 80.27(16)
C16 Os1 C15 37.73(16)
N1 Os1 C19 107.40(14)
N5 Os1 C19 172.05(14)
C18 Os1 C19 37.84(15)
C16 Os1 C19 80.14(15)
C15 Os1 C19 67.43(16)
N1 Os1 C17 105.33(14)
N5 Os1 C17 103.66(14)
C18 Os1 C17 37.87(15)
C16 Os1 C17 37.88(15)
C15 Os1 C17 68.42(16)
C19 Os1 C17 68.42(16)
N1 Os1 C14 140.09(14)
N5 Os1 C14 143.19(14)
C18 Os1 C14 68.12(15)
C16 Os1 C14 67.99(16)
C15 Os1 C14 37.44(16)
C19 Os1 C14 37.42(15)
C17 Os1 C14 81.08(15)
N1 Os1 Cl1 84.29(10)
N5 Os1 Cl1 83.25(10)
C18 Os1 Cl1 138.94(12)
C16 Os1 Cl1 134.83(12)
C15 Os1 Cl1 101.67(12)
C19 Os1 Cl1 104.50(12)
C17 Os1 Cl1 169.27(11)
C14 Os1 Cl1 88.48(11)
C6 N1 N2 108.5(3)
C6 N1 Os1 119.6(3)
N2 N1 Os1 131.8(3)
N1 N2 C1 109.9(3)
N1 N2 H200 125.0
C1 N2 H200 125.0
C2 N3 C1 114.1(4)
C7 N4 C8 106.8(3)
C7 N4 H4 126.6
C8 N4 H4 126.6
C7 N5 C13 105.7(3)
C7 N5 Os1 117.2(3)
C13 N5 Os1 136.6(3)
N3 C1 N2 125.5(4)
N3 C1 C5 126.6(4)
N2 C1 C5 107.9(3)
N3 C2 C3 123.9(4)
N3 C2 H2 118.0
C3 C2 H2 118.0
C4 C3 C2 121.8(4)
C4 C3 Br1 119.4(3)
C2 C3 Br1 118.8(3)
C3 C4 C5 115.7(4)
C3 C4 H4A 122.2
C5 C4 H4A 122.2
C4 C5 C1 118.0(4)
C4 C5 C6 138.0(4)
C1 C5 C6 104.0(3)
N1 C6 C5 109.7(3)
N1 C6 C7 112.4(4)
C5 C6 C7 137.9(4)
N5 C7 N4 112.9(4)
N5 C7 C6 115.7(4)
N4 C7 C6 131.4(4)
N4 C8 C9 131.0(4)
N4 C8 C13 106.2(3)
C9 C8 C13 122.9(4)
C10 C9 C8 115.6(4)
C10 C9 H9 122.2
C8 C9 H9 122.2
C9 C10 C11 122.4(4)
C9 C10 H10 118.8
C11 C10 H10 118.8
C12 C11 C10 121.5(4)
C12 C11 H11 119.2
C10 C11 H11 119.2
C11 C12 C13 117.2(4)
C11 C12 H12 121.4
C13 C12 H12 121.4
N5 C13 C12 131.2(4)
N5 C13 C8 108.5(3)
C12 C13 C8 120.4(4)
C15 C14 C19 118.2(4)
C15 C14 C20 121.6(4)
C19 C14 C20 120.2(4)
C15 C14 Os1 70.0(2)
C19 C14 Os1 70.1(2)
C20 C14 Os1 129.7(3)
C16 C15 C14 120.7(4)
C16 C15 Os1 70.3(2)
C14 C15 Os1 72.6(2)
C16 C15 H15 119.6
C14 C15 H15 119.6
Os1 C15 H15 130.0
C15 C16 C17 121.7(4)
C15 C16 Os1 72.0(2)
C17 C16 Os1 72.4(2)
C15 C16 H16 119.2
C17 C16 H16 119.2
Os1 C16 H16 128.9
C18 C17 C16 116.8(4)
C18 C17 C21 121.8(4)
C16 C17 C21 121.4(4)
C18 C17 Os1 69.0(2)
C16 C17 Os1 69.7(2)
C21 C17 Os1 132.3(3)
C19 C18 C17 122.3(4)
C19 C18 Os1 72.7(2)
C17 C18 Os1 73.1(2)
C19 C18 H18 118.9
C17 C18 H18 118.9
Os1 C18 H18 127.5
C18 C19 C14 120.3(4)
C18 C19 Os1 69.4(2)
C14 C19 Os1 72.5(2)
C18 C19 H19 119.9
C14 C19 H19 119.9
Os1 C19 H19 130.9
C14 C20 H20A 109.5
C14 C20 H20B 109.5
H20A C20 H20B 109.5
C14 C20 H20C 109.5
H20A C20 H20C 109.5
H20B C20 H20C 109.5
C17 C21 C23 108.5(3)
C17 C21 C22 113.6(4)
C23 C21 C22 110.9(4)
C17 C21 H21 107.9
C23 C21 H21 107.9
C22 C21 H21 107.9
C21 C22 H22A 109.5
C21 C22 H22B 109.5
H22A C22 H22B 109.5
C21 C22 H22C 109.5
H22A C22 H22C 109.5
H22B C22 H22C 109.5
C21 C23 H23A 109.5
C21 C23 H23B 109.5
H23A C23 H23B 109.5
C21 C23 H23C 109.5
H23A C23 H23C 109.5
H23B C23 H23C 109.5
C24 O1 H1 109.5
O1 C24 H24A 109.5
O1 C24 H24B 109.5
H24A C24 H24B 109.5
O1 C24 H24C 109.5
H24A C24 H24C 109.5
H24B C24 H24C 109.5
C25 O2 H2A 109.5
O2 C25 H25A 109.5
O2 C25 H25B 109.5
H25A C25 H25B 109.5
O2 C25 H25C 109.5
H25A C25 H25C 109.5
H25B C25 H25C 109.5
H30A O3 H30B 109.2
H40A O4 H40B 108.0

loop_
_geom_bond_atom_site_label_1
_geom_bond_atom_site_label_2
_geom_bond_distance
Os1 N1 2.083(3)
Os1 N5 2.097(3)
Os1 C18 2.158(4)
Os1 C16 2.177(4)
Os1 C15 2.198(4)
Os1 C19 2.201(4)
Os1 C17 2.212(4)
Os1 C14 2.233(4)
Os1 Cl1 2.4043(11)
Br1 C3 1.898(4)
N1 C6 1.336(5)
N1 N2 1.344(4)
N2 C1 1.361(5)
N2 H200 0.8800
N3 C2 1.323(5)
N3 C1 1.336(5)
N4 C7 1.338(5)
N4 C8 1.386(5)
N4 H4 0.8800
N5 C7 1.335(5)
N5 C13 1.380(5)
C1 C5 1.412(6)
C2 C3 1.405(6)
C2 H2 0.9500
C3 C4 1.372(6)
C4 C5 1.395(5)
C4 H4A 0.9500
C5 C6 1.420(6)
C6 C7 1.447(6)
C8 C9 1.400(6)
C8 C13 1.405(6)
C9 C10 1.393(6)
C9 H9 0.9500
C10 C11 1.397(6)
C10 H10 0.9500
C11 C12 1.394(6)
C11 H11 0.9500
C12 C13 1.401(6)
C12 H12 0.9500
C14 C15 1.423(6)
C14 C19 1.423(6)
C14 C20 1.498(6)
C15 C16 1.415(6)
C15 H15 0.9500
C16 C17 1.425(6)
C16 H16 0.9500
C17 C18 1.419(6)
C17 C21 1.507(6)
C18 C19 1.414(6)
C18 H18 0.9500
C19 H19 0.9500
C20 H20A 0.9800
C20 H20B 0.9800
C20 H20C 0.9800
C21 C23 1.529(6)
C21 C22 1.533(6)
C21 H21 1.0000
C22 H22A 0.9800
C22 H22B 0.9800
C22 H22C 0.9800
C23 H23A 0.9800
C23 H23B 0.9800
C23 H23C 0.9800
O1 C24 1.418(5)
O1 H1 0.8400
C24 H24A 0.9800
C24 H24B 0.9800
C24 H24C 0.9800
O2 C25 1.436(6)
O2 H2A 0.8400
C25 H25A 0.9800
C25 H25B 0.9800
C25 H25C 0.9800
O3 H30A 0.8689
O3 H30B 0.8739
O4 H40A 0.8863
O4 H40B 0.8819

loop_
_geom_torsion_atom_site_label_1
_geom_torsion_atom_site_label_2
_geom_torsion_atom_site_label_3
_geom_torsion_atom_site_label_4
_geom_torsion
N5 Os1 N1 C6 4.1(3)
C18 Os1 N1 C6 140.6(3)
C16 Os1 N1 C6 81.4(4)
C19 Os1 N1 C6 176.1(3)
C17 Os1 N1 C6 104.4(3)
C14 Os1 N1 C6 -161.2(3)
Cl1 Os1 N1 C6 -80.5(3)
N5 Os1 N1 N2 -179.8(4)
C18 Os1 N1 N2 -43.3(4)
C16 Os1 N1 N2 -102.4(4)
C19 Os1 N1 N2 -7.7(4)
C17 Os1 N1 N2 -79.5(4)
C14 Os1 N1 N2 15.0(5)
Cl1 Os1 N1 N2 95.7(4)
C6 N1 N2 C1 -0.4(5)
Os1 N1 N2 C1 -176.9(3)
N1 Os1 N5 C7 -5.1(3)
C18 Os1 N5 C7 -83.1(3)
C16 Os1 N5 C7 -144.5(3)
C15 Os1 N5 C7 -179.2(3)
C17 Os1 N5 C7 -107.6(3)
C14 Os1 N5 C7 159.1(3)
Cl1 Os1 N5 C7 80.8(3)
N1 Os1 N5 C13 -175.2(4)
C18 Os1 N5 C13 106.8(4)
C16 Os1 N5 C13 45.5(4)
C15 Os1 N5 C13 10.7(4)
C17 Os1 N5 C13 82.3(4)
C14 Os1 N5 C13 -11.0(5)
Cl1 Os1 N5 C13 -89.3(4)
C2 N3 C1 N2 -178.4(4)
C2 N3 C1 C5 0.3(6)
N1 N2 C1 N3 178.4(4)
N1 N2 C1 C5 -0.5(4)
C1 N3 C2 C3 -0.6(6)
N3 C2 C3 C4 0.6(7)
N3 C2 C3 Br1 179.7(3)
C2 C3 C4 C5 -0.3(6)
Br1 C3 C4 C5 -179.4(3)
C3 C4 C5 C1 0.0(6)
C3 C4 C5 C6 176.7(5)
N3 C1 C5 C4 -0.1(6)
N2 C1 C5 C4 178.9(3)
N3 C1 C5 C6 -177.8(4)
N2 C1 C5 C6 1.2(4)
N2 N1 C6 C5 1.2(5)
Os1 N1 C6 C5 178.2(3)
N2 N1 C6 C7 -179.4(3)
Os1 N1 C6 C7 -2.4(5)
C4 C5 C6 N1 -178.4(5)
C1 C5 C6 N1 -1.5(4)
C4 C5 C6 C7 2.4(9)
C1 C5 C6 C7 179.4(5)
C13 N5 C7 N4 -0.9(5)
Os1 N5 C7 N4 -173.8(3)
C13 N5 C7 C6 178.6(4)
Os1 N5 C7 C6 5.6(5)
C8 N4 C7 N5 0.5(5)
C8 N4 C7 C6 -178.8(4)
N1 C6 C7 N5 -2.1(5)
C5 C6 C7 N5 177.0(5)
N1 C6 C7 N4 177.2(4)
C5 C6 C7 N4 -3.7(8)
C7 N4 C8 C9 178.3(4)
C7 N4 C8 C13 0.1(4)
N4 C8 C9 C10 179.7(4)
C13 C8 C9 C10 -2.2(6)
C8 C9 C10 C11 0.6(6)
C9 C10 C11 C12 2.2(7)
C10 C11 C12 C13 -3.3(6)
C7 N5 C13 C12 -179.4(4)
Os1 N5 C13 C12 -8.5(7)
C7 N5 C13 C8 0.9(4)
Os1 N5 C13 C8 171.7(3)
C11 C12 C13 N5 -178.1(4)
C11 C12 C13 C8 1.6(6)
N4 C8 C13 N5 -0.6(4)
C9 C8 C13 N5 -179.0(4)
N4 C8 C13 C12 179.6(4)
C9 C8 C13 C12 1.2(6)
N1 Os1 C14 C15 -169.2(2)
N5 Os1 C14 C15 35.0(4)
C18 Os1 C14 C15 -103.0(3)
C16 Os1 C14 C15 -28.9(2)
C19 Os1 C14 C15 -131.9(4)
C17 Os1 C14 C15 -66.0(3)
Cl1 Os1 C14 C15 111.6(2)
N1 Os1 C14 C19 -37.3(4)
N5 Os1 C14 C19 166.9(2)
C18 Os1 C14 C19 28.9(2)
C16 Os1 C14 C19 103.0(3)
C15 Os1 C14 C19 131.9(4)
C17 Os1 C14 C19 65.9(3)
Cl1 Os1 C14 C19 -116.5(2)
N1 Os1 C14 C20 75.9(5)
N5 Os1 C14 C20 -80.0(5)
C18 Os1 C14 C20 142.1(4)
C16 Os1 C14 C20 -143.8(4)
C15 Os1 C14 C20 -114.9(5)
C19 Os1 C14 C20 113.2(5)
C17 Os1 C14 C20 179.1(4)
Cl1 Os1 C14 C20 -3.3(4)
C19 C14 C15 C16 0.8(6)
C20 C14 C15 C16 178.4(4)
Os1 C14 C15 C16 53.4(4)
C19 C14 C15 Os1 -52.6(3)
C20 C14 C15 Os1 125.0(4)
N5 Os1 C15 C16 68.5(3)
C18 Os1 C15 C16 -66.3(3)
C19 Os1 C15 C16 -103.6(3)
C17 Os1 C15 C16 -28.9(2)
C14 Os1 C15 C16 -132.9(4)
Cl1 Os1 C15 C16 155.4(2)
N5 Os1 C15 C14 -158.6(2)
C18 Os1 C15 C14 66.5(3)
C16 Os1 C15 C14 132.9(4)
C19 Os1 C15 C14 29.3(2)
C17 Os1 C15 C14 104.0(3)
Cl1 Os1 C15 C14 -71.7(2)
C14 C15 C16 C17 0.5(6)
Os1 C15 C16 C17 54.9(3)
C14 C15 C16 Os1 -54.4(4)
N1 Os1 C16 C15 170.8(2)
N5 Os1 C16 C15 -118.7(3)
C18 Os1 C16 C15 103.1(3)
C19 Os1 C16 C15 65.7(3)
C17 Os1 C16 C15 133.0(4)
C14 Os1 C16 C15 28.7(2)
Cl1 Os1 C16 C15 -35.0(3)
N1 Os1 C16 C17 37.8(3)
N5 Os1 C16 C17 108.3(2)
C18 Os1 C16 C17 -30.0(2)
C15 Os1 C16 C17 -133.0(4)
C19 Os1 C16 C17 -67.4(2)
C14 Os1 C16 C17 -104.3(3)
Cl1 Os1 C16 C17 -168.08(18)
C15 C16 C17 C18 -2.6(6)
Os1 C16 C17 C18 52.1(3)
C15 C16 C17 C21 177.3(4)
Os1 C16 C17 C21 -127.9(4)
C15 C16 C17 Os1 -54.7(4)
N1 Os1 C17 C18 74.0(3)
N5 Os1 C17 C18 151.6(2)
C16 Os1 C17 C18 -131.0(4)
C15 Os1 C17 C18 -102.3(3)
C19 Os1 C17 C18 -29.0(2)
C14 Os1 C17 C18 -65.6(2)
Cl1 Os1 C17 C18 -79.1(6)
N1 Os1 C17 C16 -155.0(2)
N5 Os1 C17 C16 -77.3(3)
C18 Os1 C17 C16 131.0(4)
C15 Os1 C17 C16 28.7(2)
C19 Os1 C17 C16 102.0(3)
C14 Os1 C17 C16 65.4(2)
Cl1 Os1 C17 C16 51.9(7)
N1 Os1 C17 C21 -40.4(4)
N5 Os1 C17 C21 37.2(4)
C18 Os1 C17 C21 -114.4(5)
C16 Os1 C17 C21 114.5(5)
C15 Os1 C17 C21 143.3(4)
C19 Os1 C17 C21 -143.4(4)
C14 Os1 C17 C21 179.9(4)
Cl1 Os1 C17 C21 166.5(4)
C16 C17 C18 C19 3.6(6)
C21 C17 C18 C19 -176.4(4)
Os1 C17 C18 C19 56.0(4)
C16 C17 C18 Os1 -52.4(3)
C21 C17 C18 Os1 127.6(4)
N1 Os1 C18 C19 115.4(2)
N5 Os1 C18 C19 -173.8(2)
C16 Os1 C18 C19 -102.7(3)
C15 Os1 C18 C19 -65.5(2)
C17 Os1 C18 C19 -132.7(4)
C14 Os1 C18 C19 -28.6(2)
Cl1 Os1 C18 C19 31.1(3)
N1 Os1 C18 C17 -111.9(2)
N5 Os1 C18 C17 -41.0(3)
C16 Os1 C18 C17 30.0(2)
C15 Os1 C18 C17 67.2(3)
C19 Os1 C18 C17 132.7(4)
C14 Os1 C18 C17 104.1(3)
Cl1 Os1 C18 C17 163.84(19)
C17 C18 C19 C14 -2.4(6)
Os1 C18 C19 C14 53.8(3)
C17 C18 C19 Os1 -56.2(3)
C15 C14 C19 C18 0.1(6)
C20 C14 C19 C18 -177.5(4)
Os1 C14 C19 C18 -52.4(3)
C15 C14 C19 Os1 52.5(3)
C20 C14 C19 Os1 -125.1(4)
N1 Os1 C19 C18 -71.0(3)
C16 Os1 C19 C18 66.6(2)
C15 Os1 C19 C18 103.7(3)
C17 Os1 C19 C18 29.0(2)
C14 Os1 C19 C18 133.0(4)
Cl1 Os1 C19 C18 -159.5(2)
N1 Os1 C19 C14 155.9(2)
C18 Os1 C19 C14 -133.0(4)
C16 Os1 C19 C14 -66.5(3)
C15 Os1 C19 C14 -29.3(2)
C17 Os1 C19 C14 -104.0(3)
Cl1 Os1 C19 C14 67.5(2)
C18 C17 C21 C23 71.7(5)
C16 C17 C21 C23 -108.3(4)
Os1 C17 C21 C23 161.3(3)
C18 C17 C21 C22 -52.2(5)
C16 C17 C21 C22 127.9(4)
Os1 C17 C21 C22 37.5(6)
